data_7018395
loop_
_publ_author_name
'Mathur, Pradeep'
'Joshi, Raj Kumar'
'Rai, Dhirendra Kumar'
'Jha, Badrinath'
'Mobin, Shaikh M.'

_publ_section_title
;
 One pot synthesis of maleimide and hydantoin by Fe(CO)(5) catalyzed [2 +
 2 + 1] co-cyclization of acetylene, isocyanate and CO.
;
_journal_issue 16
_journal_name_full 'Dalton transactions (Cambridge, England : 2003)'
_journal_page_first 5045
_journal_page_last 5054
_journal_paper_doi 10.1039/c2dt11942k
_journal_volume 41
_journal_year 2012
_chemical_formula_sum 'C26 H18 Cl2 Fe N2 O2'
_chemical_formula_weight 517.17
_chemical_name_systematic
;
?
;
_space_group_IT_number 15
_symmetry_cell_setting monoclinic
_symmetry_space_group_name_Hall '-C 2yc'
_symmetry_space_group_name_H-M 'C 1 2/c 1'
_atom_sites_solution_hydrogens geom
_atom_sites_solution_primary direct
_atom_sites_solution_secondary difmap
_audit_creation_method SHELXL-97
_cell_angle_alpha 90.00
_cell_angle_beta 109.16(6)
_cell_angle_gamma 90.00
_cell_formula_units_Z 8
_cell_length_a 25.812(14)
_cell_length_b 8.801(5)
_cell_length_c 21.620(10)
_cell_measurement_reflns_used 1065
_cell_measurement_temperature 150(2)
_cell_measurement_theta_max 32.7642
_cell_measurement_theta_min 3.2757
_cell_volume 4639(5)
_computing_cell_refinement 'CrysAlis RED, Oxford Diffraction Ltd.,'
_computing_data_collection 'CrysAlis CCD, Oxford Diffraction Ltd.,'
_computing_data_reduction 'CrysAlis RED, Oxford Diffraction Ltd.,'
_computing_molecular_graphics Ortep3
_computing_publication_material Shelx97
_computing_structure_refinement 'SHELXL-97 (Sheldrick, 1997)'
_computing_structure_solution 'SHELXS-97 (Sheldrick, 1997)'
_diffrn_ambient_temperature 150(2)
_diffrn_detector_area_resol_mean 15.9948
_diffrn_measured_fraction_theta_full 0.998
_diffrn_measured_fraction_theta_max 0.998
_diffrn_measurement_device_type 'OXFORD DIFFRACTION XCALIBUR-S'
_diffrn_measurement_method \w/q-scan
_diffrn_radiation_monochromator graphite
_diffrn_radiation_source 'Enhance (Mo) X-ray Source'
_diffrn_radiation_type MoK\a
_diffrn_radiation_wavelength 0.71073
_diffrn_reflns_av_R_equivalents 0.1214
_diffrn_reflns_av_sigmaI/netI 0.1870
_diffrn_reflns_limit_h_max 30
_diffrn_reflns_limit_h_min -30
_diffrn_reflns_limit_k_max 10
_diffrn_reflns_limit_k_min -8
_diffrn_reflns_limit_l_max 25
_diffrn_reflns_limit_l_min -25
_diffrn_reflns_number 17913
_diffrn_reflns_theta_full 24.99
_diffrn_reflns_theta_max 24.99
_diffrn_reflns_theta_min 3.28
_exptl_absorpt_coefficient_mu 0.907
_exptl_absorpt_correction_T_max 0.9310
_exptl_absorpt_correction_T_min 0.8912
_exptl_absorpt_correction_type multi-scan
_exptl_absorpt_process_details
;
CrysAlis RED, Oxford Diffraction Ltd.,
Version 1.171.31.7 (release 18-10-2006 CrysAlis171 .NET)
(compiled Oct 18 2006,16:28:17)
Empirical absorption correction using spherical harmonics,
implemented in SCALE3 ABSPACK scaling algorithm.
;
_exptl_crystal_colour orange
_exptl_crystal_density_diffrn 1.481
_exptl_crystal_density_method 'not measured'
_exptl_crystal_description thin-plate
_exptl_crystal_F_000 2112
_exptl_crystal_size_max 0.13
_exptl_crystal_size_mid 0.10
_exptl_crystal_size_min 0.08
_refine_diff_density_max 0.183
_refine_diff_density_min -0.168
_refine_diff_density_rms 0.036
_refine_ls_extinction_method none
_refine_ls_goodness_of_fit_ref 0.629
_refine_ls_hydrogen_treatment riding
_refine_ls_matrix_type full
_refine_ls_number_parameters 298
_refine_ls_number_reflns 4081
_refine_ls_number_restraints 0
_refine_ls_restrained_S_all 0.629
_refine_ls_R_factor_all 0.1566
_refine_ls_R_factor_gt 0.0362
_refine_ls_shift/su_max 0.000
_refine_ls_shift/su_mean 0.000
_refine_ls_structure_factor_coef Fsqd
_refine_ls_weighting_details 'calc w=1/[\s^2^(Fo^2^)+(0.0088P)^2^+0.0000P] where P=(Fo^2^+2Fc^2^)/3'
_refine_ls_weighting_scheme calc
_refine_ls_wR_factor_gt 0.0410
_refine_ls_wR_factor_ref 0.0505
_reflns_number_gt 1350
_reflns_number_total 4081
_reflns_threshold_expression >2sigma(I)
_cod_data_source_file c2dt11942k.txt
_cod_data_source_block 14
_cod_depositor_comments
;
The following automatic conversions were performed:

'_symmetry_cell_setting' value 'Monoclinic' changed to 'monoclinic'
according to /home/saulius/struct/CIF-dictionaries/cif_core.dic
dictionary named 'cif_core.dic' version 2.4.1 from 2010-06-29.

Automatic conversion script
Id: cif_fix_values 1715 2011-07-08 13:25:40Z adriana 
;
_cod_original_cell_volume 4640(4)
_cod_original_sg_symbol_H-M 'C 2/c'
_cod_database_code 7018395

loop_
_symmetry_equiv_pos_as_xyz
'x, y, z'
'-x, y, -z+1/2'
'x+1/2, y+1/2, z'
'-x+1/2, y+1/2, -z+1/2'
'-x, -y, -z'
'x, -y, z-1/2'
'-x+1/2, -y+1/2, -z'
'x+1/2, -y+1/2, z-1/2'

loop_
_atom_site_label
_atom_site_type_symbol
_atom_site_fract_x
_atom_site_fract_y
_atom_site_fract_z
_atom_site_U_iso_or_equiv
_atom_site_adp_type
_atom_site_occupancy
_atom_site_symmetry_multiplicity
_atom_site_calc_flag
_atom_site_refinement_flags
Fe1 Fe 0.96876(2) 0.19856(7) 0.37841(2) 0.06891(19) Uani 1 1 d .
Cl1 Cl 0.82544(4) 0.67888(13) 0.44030(4) 0.1001(4) Uani 1 1 d .
Cl2 Cl 0.55670(4) 0.77816(13) -0.17925(4) 0.0850(4) Uani 1 1 d .
N1 N 0.78930(12) 0.5044(4) 0.16309(14) 0.0552(9) Uani 1 1 d .
N2 N 0.73573(12) 0.5500(3) 0.05311(16) 0.0607(9) Uani 1 1 d .
H2 H 0.7530 0.4700 0.0451 0.073 Uiso 1 1 calc R
O1 O 0.81153(10) 0.3340(3) 0.09427(12) 0.0833(9) Uani 1 1 d .
O2 O 0.73511(10) 0.7135(3) 0.13414(11) 0.0799(9) Uani 1 1 d .
C1 C 0.81535(15) 0.3753(5) 0.1501(2) 0.0636(12) Uani 1 1 d .
C2 C 0.75130(16) 0.5996(5) 0.1149(2) 0.0575(11) Uani 1 1 d .
C3 C 0.84698(15) 0.2906(5) 0.2072(2) 0.0680(12) Uani 1 1 d .
C4 C 0.87175(15) 0.2111(5) 0.2521(2) 0.0622(11) Uani 1 1 d .
C5 C 0.79795(16) 0.5483(4) 0.23060(18) 0.0495(10) Uani 1 1 d .
C6 C 0.76348(14) 0.4956(4) 0.2627(2) 0.0599(11) Uani 1 1 d .
H6 H 0.7340 0.4299 0.2407 0.072 Uiso 1 1 calc R
C7 C 0.77147(16) 0.5377(4) 0.3267(2) 0.0622(11) Uani 1 1 d .
H7 H 0.7475 0.5018 0.3487 0.075 Uiso 1 1 calc R
C8 C 0.81452(18) 0.6320(4) 0.35842(17) 0.0614(12) Uani 1 1 d .
C9 C 0.84838(15) 0.6852(4) 0.3259(2) 0.0752(12) Uani 1 1 d .
H9 H 0.8778 0.7511 0.3479 0.090 Uiso 1 1 calc R
C10 C 0.84061(15) 0.6449(4) 0.2624(2) 0.0677(12) Uani 1 1 d .
H10 H 0.8643 0.6829 0.2404 0.081 Uiso 1 1 calc R
C11 C 0.69420(15) 0.6137(5) -0.00059(18) 0.0531(11) Uani 1 1 d .
C12 C 0.66965(15) 0.7541(5) -0.00070(18) 0.0677(13) Uani 1 1 d .
H12 H 0.6816 0.8163 0.0372 0.081 Uiso 1 1 calc R
C13 C 0.62797(15) 0.8046(4) -0.05530(19) 0.0656(11) Uani 1 1 d .
H13 H 0.6114 0.9007 -0.0547 0.079 Uiso 1 1 calc R
C14 C 0.61066(14) 0.7155(5) -0.11025(17) 0.0561(10) Uani 1 1 d .
C15 C 0.63423(16) 0.5766(5) -0.11222(18) 0.0741(13) Uani 1 1 d .
H15 H 0.6220 0.5157 -0.1506 0.089 Uiso 1 1 calc R
C16 C 0.67587(15) 0.5263(4) -0.0579(2) 0.0706(12) Uani 1 1 d .
H16 H 0.6925 0.4307 -0.0593 0.085 Uiso 1 1 calc R
C17 C 0.90054(15) 0.1211(4) 0.3083(2) 0.0589(11) Uani 1 1 d .
C18 C 0.94574(17) 0.0211(5) 0.3157(2) 0.0714(12) Uani 1 1 d .
H18 H 0.9607 -0.0050 0.2825 0.086 Uiso 1 1 calc R
C19 C 0.96434(16) -0.0321(4) 0.3808(2) 0.0786(12) Uani 1 1 d .
H19 H 0.9941 -0.0999 0.3989 0.094 Uiso 1 1 calc R
C20 C 0.93130(19) 0.0320(5) 0.4146(2) 0.0850(14) Uani 1 1 d .
H20 H 0.9346 0.0142 0.4590 0.102 Uiso 1 1 calc R
C21 C 0.89200(16) 0.1283(4) 0.3701(2) 0.0775(14) Uani 1 1 d .
H21 H 0.8648 0.1871 0.3800 0.093 Uiso 1 1 calc R
C22 C 1.0274(4) 0.3187(9) 0.3565(4) 0.1149(18) Uani 1 1 d .
H22 H 1.0418 0.2981 0.3222 0.138 Uiso 1 1 calc R
C23 C 1.0475(2) 0.2650(6) 0.4200(5) 0.126(2) Uani 1 1 d .
H23 H 1.0778 0.1982 0.4364 0.151 Uiso 1 1 calc R
C24 C 1.0169(4) 0.3228(9) 0.4560(3) 0.128(2) Uani 1 1 d .
H24 H 1.0226 0.3057 0.5012 0.154 Uiso 1 1 calc R
C25 C 0.9748(3) 0.4135(7) 0.4123(5) 0.127(2) Uani 1 1 d .
H25 H 0.9470 0.4672 0.4230 0.152 Uiso 1 1 calc R
C26 C 0.9817(3) 0.4095(8) 0.3523(4) 0.123(2) Uani 1 1 d .
H26 H 0.9592 0.4599 0.3140 0.148 Uiso 1 1 calc R

loop_
_atom_site_aniso_label
_atom_site_aniso_U_11
_atom_site_aniso_U_22
_atom_site_aniso_U_33
_atom_site_aniso_U_23
_atom_site_aniso_U_13
_atom_site_aniso_U_12
Fe1 0.0632(4) 0.0629(4) 0.0701(4) -0.0100(4) 0.0076(3) -0.0030(4)
Cl1 0.1169(9) 0.1055(10) 0.0628(7) -0.0161(7) 0.0091(6) 0.0154(9)
Cl2 0.0734(7) 0.1052(10) 0.0680(7) 0.0037(6) 0.0117(6) 0.0126(7)
N1 0.058(2) 0.056(3) 0.049(2) -0.0024(19) 0.0137(18) 0.008(2)
N2 0.070(2) 0.055(2) 0.054(2) -0.0016(19) 0.0164(19) 0.0220(19)
O1 0.091(2) 0.086(2) 0.0694(19) -0.0072(18) 0.0211(17) 0.0322(18)
O2 0.098(2) 0.064(2) 0.0685(19) -0.0109(16) 0.0152(15) 0.0222(19)
C1 0.056(3) 0.067(4) 0.066(3) 0.002(3) 0.016(3) 0.012(3)
C2 0.054(3) 0.061(4) 0.056(3) -0.003(3) 0.014(3) -0.005(3)
C3 0.057(3) 0.069(4) 0.071(3) -0.011(3) 0.012(2) 0.013(3)
C4 0.053(3) 0.056(3) 0.073(3) -0.019(3) 0.015(2) 0.001(3)
C5 0.054(3) 0.036(3) 0.055(3) 0.006(2) 0.013(2) 0.001(2)
C6 0.063(3) 0.050(3) 0.060(3) -0.010(2) 0.011(2) -0.019(2)
C7 0.068(3) 0.057(3) 0.069(3) 0.001(2) 0.032(2) -0.001(3)
C8 0.063(3) 0.049(3) 0.061(3) -0.005(2) 0.005(3) 0.003(2)
C9 0.063(3) 0.067(3) 0.084(3) -0.015(3) 0.009(3) -0.018(3)
C10 0.060(3) 0.076(4) 0.072(3) -0.011(2) 0.028(2) -0.015(3)
C11 0.056(3) 0.052(3) 0.053(3) 0.001(2) 0.020(2) 0.006(2)
C12 0.079(3) 0.060(4) 0.058(3) -0.004(2) 0.015(3) 0.005(3)
C13 0.081(3) 0.049(3) 0.061(3) -0.003(3) 0.016(2) 0.013(3)
C14 0.049(3) 0.063(3) 0.059(3) 0.009(3) 0.022(2) 0.004(3)
C15 0.083(4) 0.070(4) 0.056(3) -0.016(3) 0.005(3) 0.005(3)
C16 0.074(3) 0.072(3) 0.064(3) -0.016(3) 0.021(3) 0.014(3)
C17 0.045(3) 0.055(3) 0.076(3) -0.014(3) 0.020(3) 0.001(2)
C18 0.085(4) 0.062(3) 0.065(3) -0.011(3) 0.023(3) 0.007(3)
C19 0.071(3) 0.061(3) 0.091(4) 0.005(3) 0.009(3) 0.000(3)
C20 0.085(4) 0.099(4) 0.073(3) 0.009(3) 0.029(3) -0.010(3)
C21 0.069(3) 0.090(4) 0.081(3) -0.002(3) 0.033(3) 0.005(3)
C22 0.097(5) 0.112(5) 0.142(7) -0.015(5) 0.048(5) -0.040(5)
C23 0.083(5) 0.095(6) 0.155(7) -0.024(6) -0.021(5) -0.020(4)
C24 0.145(6) 0.096(5) 0.098(5) -0.034(5) -0.023(5) -0.002(5)
C25 0.136(7) 0.068(5) 0.156(6) -0.052(5) 0.021(7) -0.005(4)
C26 0.091(6) 0.075(5) 0.174(8) 0.000(5) 0.004(5) -0.019(4)

loop_
_atom_type_symbol
_atom_type_description
_atom_type_scat_dispersion_real
_atom_type_scat_dispersion_imag
_atom_type_scat_source
C C 0.0033 0.0016 'International Tables Vol C Tables 4.2.6.8 and 6.1.1.4'
H H 0.0000 0.0000 'International Tables Vol C Tables 4.2.6.8 and 6.1.1.4'
O O 0.0106 0.0060 'International Tables Vol C Tables 4.2.6.8 and 6.1.1.4'
N N 0.0061 0.0033 'International Tables Vol C Tables 4.2.6.8 and 6.1.1.4'
Cl Cl 0.1484 0.1585 'International Tables Vol C Tables 4.2.6.8 and 6.1.1.4'
Fe Fe 0.3463 0.8444 'International Tables Vol C Tables 4.2.6.8 and 6.1.1.4'

loop_
_geom_angle_atom_site_label_1
_geom_angle_atom_site_label_2
_geom_angle_atom_site_label_3
_geom_angle
C26 Fe1 C25 39.79(17)
C26 Fe1 C23 67.7(2)
C25 Fe1 C23 67.6(2)
C26 Fe1 C18 124.5(3)
C25 Fe1 C18 159.7(3)
C23 Fe1 C18 123.6(3)
C26 Fe1 C17 106.6(2)
C25 Fe1 C17 122.1(3)
C23 Fe1 C17 158.5(4)
C18 Fe1 C17 41.25(12)
C26 Fe1 C21 120.5(3)
C25 Fe1 C21 106.0(2)
C23 Fe1 C21 159.9(4)
C18 Fe1 C21 69.01(14)
C17 Fe1 C21 41.19(13)
C26 Fe1 C22 40.77(18)
C25 Fe1 C22 67.7(2)
C23 Fe1 C22 39.98(17)
C18 Fe1 C22 108.9(2)
C17 Fe1 C22 122.2(3)
C21 Fe1 C22 157.3(4)
C26 Fe1 C19 161.7(4)
C25 Fe1 C19 157.7(4)
C23 Fe1 C19 109.5(2)
C18 Fe1 C19 40.64(13)
C17 Fe1 C19 69.00(16)
C21 Fe1 C19 68.68(16)
C22 Fe1 C19 125.4(3)
C26 Fe1 C24 67.8(2)
C25 Fe1 C24 41.12(19)
C23 Fe1 C24 39.51(17)
C18 Fe1 C24 158.0(3)
C17 Fe1 C24 159.6(3)
C21 Fe1 C24 123.3(3)
C22 Fe1 C24 67.3(2)
C19 Fe1 C24 122.4(3)
C26 Fe1 C20 156.3(4)
C25 Fe1 C20 121.5(3)
C23 Fe1 C20 124.7(3)
C18 Fe1 C20 68.39(15)
C17 Fe1 C20 69.01(16)
C21 Fe1 C20 40.95(13)
C22 Fe1 C20 161.1(4)
C19 Fe1 C20 40.39(13)
C24 Fe1 C20 107.8(2)
C1 N1 C2 125.9(3)
C1 N1 C5 119.5(3)
C2 N1 C5 114.5(3)
C2 N2 C11 126.2(3)
C2 N2 H2 116.9
C11 N2 H2 116.9
O1 C1 N1 123.2(4)
O1 C1 C3 121.7(4)
N1 C1 C3 115.1(4)
O2 C2 N2 126.2(4)
O2 C2 N1 117.5(4)
N2 C2 N1 116.3(4)
C4 C3 C1 175.3(5)
C3 C4 C17 176.9(4)
C6 C5 C10 119.8(4)
C6 C5 N1 120.3(4)
C10 C5 N1 119.8(4)
C5 C6 C7 120.4(4)
C5 C6 H6 119.8
C7 C6 H6 119.8
C8 C7 C6 119.4(4)
C8 C7 H7 120.3
C6 C7 H7 120.3
C9 C8 C7 119.8(4)
C9 C8 Cl1 121.4(4)
C7 C8 Cl1 118.8(4)
C10 C9 C8 121.2(4)
C10 C9 H9 119.4
C8 C9 H9 119.4
C9 C10 C5 119.3(4)
C9 C10 H10 120.4
C5 C10 H10 120.4
C12 C11 C16 117.7(3)
C12 C11 N2 125.3(4)
C16 C11 N2 117.0(4)
C13 C12 C11 120.9(4)
C13 C12 H12 119.5
C11 C12 H12 119.5
C14 C13 C12 119.8(4)
C14 C13 H13 120.1
C12 C13 H13 120.1
C15 C14 C13 121.0(3)
C15 C14 Cl2 119.2(3)
C13 C14 Cl2 119.8(4)
C14 C15 C16 119.3(4)
C14 C15 H15 120.4
C16 C15 H15 120.4
C15 C16 C11 121.3(4)
C15 C16 H16 119.3
C11 C16 H16 119.3
C21 C17 C18 107.1(4)
C21 C17 C4 124.9(4)
C18 C17 C4 127.7(4)
C21 C17 Fe1 69.4(2)
C18 C17 Fe1 69.3(2)
C4 C17 Fe1 121.9(3)
C19 C18 C17 108.4(4)
C19 C18 Fe1 70.1(2)
C17 C18 Fe1 69.5(2)
C19 C18 H18 125.8
C17 C18 H18 125.8
Fe1 C18 H18 126.2
C18 C19 C20 108.5(4)
C18 C19 Fe1 69.3(2)
C20 C19 Fe1 70.3(2)
C18 C19 H19 125.7
C20 C19 H19 125.7
Fe1 C19 H19 126.3
C19 C20 C21 107.9(4)
C19 C20 Fe1 69.4(2)
C21 C20 Fe1 68.8(2)
C19 C20 H20 126.1
C21 C20 H20 126.1
Fe1 C20 H20 127.4
C20 C21 C17 108.1(4)
C20 C21 Fe1 70.3(2)
C17 C21 Fe1 69.5(2)
C20 C21 H21 125.9
C17 C21 H21 125.9
Fe1 C21 H21 125.9
C23 C22 C26 107.0(6)
C23 C22 Fe1 69.8(3)
C26 C22 Fe1 68.6(3)
C23 C22 H22 126.5
C26 C22 H22 126.5
Fe1 C22 H22 126.7
C24 C23 C22 109.8(7)
C24 C23 Fe1 71.3(4)
C22 C23 Fe1 70.3(3)
C24 C23 H23 125.1
C22 C23 H23 125.1
Fe1 C23 H23 124.9
C23 C24 C25 106.6(6)
C23 C24 Fe1 69.2(3)
C25 C24 Fe1 68.3(3)
C23 C24 H24 126.7
C25 C24 H24 126.7
Fe1 C24 H24 127.3
C26 C25 C24 107.8(7)
C26 C25 Fe1 69.5(3)
C24 C25 Fe1 70.5(3)
C26 C25 H25 126.1
C24 C25 H25 126.1
Fe1 C25 H25 125.5
C25 C26 C22 108.8(7)
C25 C26 Fe1 70.7(4)
C22 C26 Fe1 70.6(3)
C25 C26 H26 125.6
C22 C26 H26 125.6
Fe1 C26 H26 124.6

loop_
_geom_bond_atom_site_label_1
_geom_bond_atom_site_label_2
_geom_bond_distance
Fe1 C26 2.000(6)
Fe1 C25 2.016(5)
Fe1 C23 2.020(5)
Fe1 C18 2.025(4)
Fe1 C17 2.028(4)
Fe1 C21 2.027(4)
Fe1 C22 2.026(5)
Fe1 C19 2.035(4)
Fe1 C24 2.046(5)
Fe1 C20 2.047(4)
Cl1 C8 1.748(4)
Cl2 C14 1.762(4)
N1 C1 1.395(4)
N1 C2 1.443(4)
N1 C5 1.454(4)
N2 C2 1.335(4)
N2 C11 1.412(4)
N2 H2 0.8800
O1 C1 1.234(4)
O2 C2 1.211(4)
C1 C3 1.443(5)
C3 C4 1.197(5)
C4 C17 1.437(5)
C5 C6 1.376(4)
C5 C10 1.382(4)
C6 C7 1.382(4)
C6 H6 0.9500
C7 C8 1.376(4)
C7 H7 0.9500
C8 C9 1.371(4)
C9 C10 1.368(4)
C9 H9 0.9500
C10 H10 0.9500
C11 C12 1.388(4)
C11 C16 1.402(4)
C12 C13 1.384(4)
C12 H12 0.9500
C13 C14 1.370(4)
C13 H13 0.9500
C14 C15 1.372(4)
C15 C16 1.379(4)
C15 H15 0.9500
C16 H16 0.9500
C17 C21 1.426(4)
C17 C18 1.428(4)
C18 C19 1.410(4)
C18 H18 0.9500
C19 C20 1.409(5)
C19 H19 0.9500
C20 C21 1.425(5)
C20 H20 0.9500
C21 H21 0.9500
C22 C23 1.383(6)
C22 C26 1.403(6)
C22 H22 0.9500
C23 C24 1.374(6)
C23 H23 0.9500
C24 C25 1.427(7)
C24 H24 0.9500
C25 C26 1.367(6)
C25 H25 0.9500
C26 H26 0.9500

loop_
_geom_torsion_atom_site_label_1
_geom_torsion_atom_site_label_2
_geom_torsion_atom_site_label_3
_geom_torsion_atom_site_label_4
_geom_torsion
C2 N1 C1 O1 5.5(6)
C5 N1 C1 O1 -177.4(4)
C2 N1 C1 C3 -173.7(3)
C5 N1 C1 C3 3.4(5)
C11 N2 C2 O2 -5.6(7)
C11 N2 C2 N1 171.7(3)
C1 N1 C2 O2 -175.2(4)
C5 N1 C2 O2 7.6(5)
C1 N1 C2 N2 7.3(5)
C5 N1 C2 N2 -170.0(3)
O1 C1 C3 C4 -41(5)
N1 C1 C3 C4 138(5)
C1 C3 C4 C17 -135(7)
C1 N1 C5 C6 -91.0(4)
C2 N1 C5 C6 86.5(4)
C1 N1 C5 C10 89.9(4)
C2 N1 C5 C10 -92.7(4)
C10 C5 C6 C7 -0.5(5)
N1 C5 C6 C7 -179.7(3)
C5 C6 C7 C8 -0.5(5)
C6 C7 C8 C9 1.1(5)
C6 C7 C8 Cl1 -177.8(3)
C7 C8 C9 C10 -0.7(6)
Cl1 C8 C9 C10 178.2(3)
C8 C9 C10 C5 -0.3(6)
C6 C5 C10 C9 0.9(5)
N1 C5 C10 C9 -179.9(3)
C2 N2 C11 C12 12.6(6)
C2 N2 C11 C16 -166.3(4)
C16 C11 C12 C13 0.9(5)
N2 C11 C12 C13 -178.0(3)
C11 C12 C13 C14 -0.3(6)
C12 C13 C14 C15 -0.3(6)
C12 C13 C14 Cl2 178.8(3)
C13 C14 C15 C16 0.1(6)
Cl2 C14 C15 C16 -179.0(3)
C14 C15 C16 C11 0.6(6)
C12 C11 C16 C15 -1.1(6)
N2 C11 C16 C15 177.9(3)
C3 C4 C17 C21 16(8)
C3 C4 C17 C18 -157(8)
C3 C4 C17 Fe1 -69(8)
C26 Fe1 C17 C21 -117.6(4)
C25 Fe1 C17 C21 -77.1(4)
C23 Fe1 C17 C21 171.4(6)
C18 Fe1 C17 C21 118.6(3)
C22 Fe1 C17 C21 -159.3(4)
C19 Fe1 C17 C21 81.2(2)
C24 Fe1 C17 C21 -46.8(7)
C20 Fe1 C17 C21 37.8(2)
C26 Fe1 C17 C18 123.8(4)
C25 Fe1 C17 C18 164.4(4)
C23 Fe1 C17 C18 52.8(7)
C21 Fe1 C17 C18 -118.6(3)
C22 Fe1 C17 C18 82.1(4)
C19 Fe1 C17 C18 -37.3(2)
C24 Fe1 C17 C18 -165.4(6)
C20 Fe1 C17 C18 -80.7(2)
C26 Fe1 C17 C4 1.5(5)
C25 Fe1 C17 C4 42.0(5)
C23 Fe1 C17 C4 -69.6(7)
C18 Fe1 C17 C4 -122.3(5)
C21 Fe1 C17 C4 119.1(5)
C22 Fe1 C17 C4 -40.2(5)
C19 Fe1 C17 C4 -159.7(4)
C24 Fe1 C17 C4 72.3(7)
C20 Fe1 C17 C4 156.9(4)
C21 C17 C18 C19 0.2(4)
C4 C17 C18 C19 174.4(3)
Fe1 C17 C18 C19 59.5(3)
C21 C17 C18 Fe1 -59.3(2)
C4 C17 C18 Fe1 114.9(4)
C26 Fe1 C18 C19 165.4(4)
C25 Fe1 C18 C19 -160.6(6)
C23 Fe1 C18 C19 80.9(4)
C17 Fe1 C18 C19 -119.6(4)
C21 Fe1 C18 C19 -81.3(3)
C22 Fe1 C18 C19 122.8(4)
C24 Fe1 C18 C19 46.8(7)
C20 Fe1 C18 C19 -37.2(2)
C26 Fe1 C18 C17 -75.0(4)
C25 Fe1 C18 C17 -41.0(7)
C23 Fe1 C18 C17 -159.5(4)
C21 Fe1 C18 C17 38.3(2)
C22 Fe1 C18 C17 -117.6(4)
C19 Fe1 C18 C17 119.6(4)
C24 Fe1 C18 C17 166.4(6)
C20 Fe1 C18 C17 82.4(2)
C17 C18 C19 C20 0.4(4)
Fe1 C18 C19 C20 59.5(3)
C17 C18 C19 Fe1 -59.1(3)
C26 Fe1 C19 C18 -41.4(7)
C25 Fe1 C19 C18 162.3(5)
C23 Fe1 C19 C18 -119.2(4)
C17 Fe1 C19 C18 37.9(2)
C21 Fe1 C19 C18 82.2(2)
C22 Fe1 C19 C18 -77.4(4)
C24 Fe1 C19 C18 -161.1(4)
C20 Fe1 C19 C18 119.8(4)
C26 Fe1 C19 C20 -161.1(6)
C25 Fe1 C19 C20 42.5(7)
C23 Fe1 C19 C20 121.0(4)
C18 Fe1 C19 C20 -119.8(4)
C17 Fe1 C19 C20 -81.9(3)
C21 Fe1 C19 C20 -37.6(2)
C22 Fe1 C19 C20 162.8(4)
C24 Fe1 C19 C20 79.1(4)
C18 C19 C20 C21 -0.8(5)
Fe1 C19 C20 C21 58.1(3)
C18 C19 C20 Fe1 -58.9(3)
C26 Fe1 C20 C19 165.3(5)
C25 Fe1 C20 C19 -162.5(4)
C23 Fe1 C20 C19 -79.2(4)
C18 Fe1 C20 C19 37.4(2)
C17 Fe1 C20 C19 81.9(3)
C21 Fe1 C20 C19 119.9(4)
C22 Fe1 C20 C19 -47.9(7)
C24 Fe1 C20 C19 -119.5(4)
C26 Fe1 C20 C21 45.4(7)
C25 Fe1 C20 C21 77.6(4)
C23 Fe1 C20 C21 160.9(4)
C18 Fe1 C20 C21 -82.5(2)
C17 Fe1 C20 C21 -38.0(2)
C22 Fe1 C20 C21 -167.8(6)
C19 Fe1 C20 C21 -119.9(4)
C24 Fe1 C20 C21 120.6(4)
C19 C20 C21 C17 0.9(5)
Fe1 C20 C21 C17 59.4(3)
C19 C20 C21 Fe1 -58.5(3)
C18 C17 C21 C20 -0.7(4)
C4 C17 C21 C20 -175.1(3)
Fe1 C17 C21 C20 -59.9(3)
C18 C17 C21 Fe1 59.2(2)
C4 C17 C21 Fe1 -115.2(4)
C26 Fe1 C21 C20 -160.6(4)
C25 Fe1 C21 C20 -120.0(4)
C23 Fe1 C21 C20 -51.6(7)
C18 Fe1 C21 C20 80.8(3)
C17 Fe1 C21 C20 119.1(4)
C22 Fe1 C21 C20 169.8(5)
C19 Fe1 C21 C20 37.1(2)
C24 Fe1 C21 C20 -78.5(4)
C26 Fe1 C21 C17 80.2(4)
C25 Fe1 C21 C17 120.9(4)
C23 Fe1 C21 C17 -170.8(6)
C18 Fe1 C21 C17 -38.3(2)
C22 Fe1 C21 C17 50.6(6)
C19 Fe1 C21 C17 -82.1(2)
C24 Fe1 C21 C17 162.3(3)
C20 Fe1 C21 C17 -119.1(4)
C26 Fe1 C22 C23 118.6(6)
C25 Fe1 C22 C23 81.3(4)
C18 Fe1 C22 C23 -120.1(5)
C17 Fe1 C22 C23 -163.8(5)
C21 Fe1 C22 C23 159.3(5)
C19 Fe1 C22 C23 -77.9(5)
C24 Fe1 C22 C23 36.7(4)
C20 Fe1 C22 C23 -41.8(9)
C25 Fe1 C22 C26 -37.2(4)
C23 Fe1 C22 C26 -118.6(6)
C18 Fe1 C22 C26 121.3(5)
C17 Fe1 C22 C26 77.7(5)
C21 Fe1 C22 C26 40.7(8)
C19 Fe1 C22 C26 163.5(4)
C24 Fe1 C22 C26 -81.9(4)
C20 Fe1 C22 C26 -160.3(6)
C26 C22 C23 C24 -1.8(7)
Fe1 C22 C23 C24 -60.6(4)
C26 C22 C23 Fe1 58.8(4)
C26 Fe1 C23 C24 81.8(4)
C25 Fe1 C23 C24 38.6(4)
C18 Fe1 C23 C24 -160.7(4)
C17 Fe1 C23 C24 160.2(5)
C21 Fe1 C23 C24 -36.5(9)
C22 Fe1 C23 C24 120.1(6)
C19 Fe1 C23 C24 -117.7(5)
C20 Fe1 C23 C24 -75.2(5)
C26 Fe1 C23 C22 -38.3(4)
C25 Fe1 C23 C22 -81.5(4)
C18 Fe1 C23 C22 79.2(5)
C17 Fe1 C23 C22 40.2(9)
C21 Fe1 C23 C22 -156.6(6)
C19 Fe1 C23 C22 122.3(5)
C24 Fe1 C23 C22 -120.1(6)
C20 Fe1 C23 C22 164.8(4)
C22 C23 C24 C25 1.6(7)
Fe1 C23 C24 C25 -58.3(4)
C22 C23 C24 Fe1 59.9(4)
C26 Fe1 C24 C23 -81.4(4)
C25 Fe1 C24 C23 -118.7(6)
C18 Fe1 C24 C23 47.2(8)
C17 Fe1 C24 C23 -159.1(6)
C21 Fe1 C24 C23 165.8(4)
C22 Fe1 C24 C23 -37.1(4)
C19 Fe1 C24 C23 81.5(5)
C20 Fe1 C24 C23 123.4(5)
C26 Fe1 C24 C25 37.3(4)
C23 Fe1 C24 C25 118.7(6)
C18 Fe1 C24 C25 165.9(5)
C17 Fe1 C24 C25 -40.4(9)
C21 Fe1 C24 C25 -75.5(5)
C22 Fe1 C24 C25 81.6(4)
C19 Fe1 C24 C25 -159.8(4)
C20 Fe1 C24 C25 -117.9(5)
C23 C24 C25 C26 -0.8(7)
Fe1 C24 C25 C26 -59.7(4)
C23 C24 C25 Fe1 58.9(4)
C23 Fe1 C25 C26 81.5(4)
C18 Fe1 C25 C26 -46.1(8)
C17 Fe1 C25 C26 -76.8(5)
C21 Fe1 C25 C26 -118.7(5)
C22 Fe1 C25 C26 38.1(4)
C19 Fe1 C25 C26 168.6(4)
C24 Fe1 C25 C26 118.6(6)
C20 Fe1 C25 C26 -160.5(4)
C26 Fe1 C25 C24 -118.6(6)
C23 Fe1 C25 C24 -37.1(4)
C18 Fe1 C25 C24 -164.8(5)
C17 Fe1 C25 C24 164.5(4)
C21 Fe1 C25 C24 122.6(5)
C22 Fe1 C25 C24 -80.5(4)
C19 Fe1 C25 C24 50.0(8)
C20 Fe1 C25 C24 80.9(5)
C24 C25 C26 C22 -0.3(7)
Fe1 C25 C26 C22 -60.6(4)
C24 C25 C26 Fe1 60.4(4)
C23 C22 C26 C25 1.3(7)
Fe1 C22 C26 C25 60.7(4)
C23 C22 C26 Fe1 -59.5(4)
C23 Fe1 C26 C25 -81.4(4)
C18 Fe1 C26 C25 162.3(4)
C17 Fe1 C26 C25 120.7(5)
C21 Fe1 C26 C25 78.0(5)
C22 Fe1 C26 C25 -119.0(6)
C19 Fe1 C26 C25 -166.2(5)
C24 Fe1 C26 C25 -38.5(4)
C20 Fe1 C26 C25 45.3(7)
C25 Fe1 C26 C22 119.0(6)
C23 Fe1 C26 C22 37.6(3)
C18 Fe1 C26 C22 -78.7(5)
C17 Fe1 C26 C22 -120.4(5)
C21 Fe1 C26 C22 -163.0(4)
C19 Fe1 C26 C22 -47.3(8)
C24 Fe1 C26 C22 80.4(3)
C20 Fe1 C26 C22 164.2(5)
